data_7008167
loop_
_publ_author_name
'Ghiladi, Morten'
'Larsen, Frank B.'
'McKenzie, Christine J.'
'Sotofte, Inger'
'Tuchagues, Jean-Pierre'

_publ_section_title
;
 2:2 Fe(III):ligand and "adamantane core" 4:2 Fe(III):ligand (hydr)oxo
 complexes of an acyclic ditopic ligand.
;
_journal_issue 9
_journal_name_full 'Dalton transactions (Cambridge, England : 2003)'
_journal_page_first 1687
_journal_page_last 1692
_journal_paper_doi 10.1039/b418430k
_journal_year 2005
_chemical_formula_moiety
;
C72 H82 Fe4 N12 O4, 4(Cl O4), 2(C3 H6 O)
;
_chemical_formula_sum 'C78 H94 Cl4 Fe2 N12 O22'
_chemical_formula_weight 1805.15
_chemical_name_systematic
;
?
;
_space_group_IT_number 4
_symmetry_cell_setting monoclinic
_symmetry_space_group_name_Hall 'P 2yb'
_symmetry_space_group_name_H-M 'P 1 21 1'
_atom_sites_solution_hydrogens geom
_atom_sites_solution_primary direct
_atom_sites_solution_secondary difmap
_audit_creation_method SHELXL
_cell_angle_alpha 90.00
_cell_angle_beta 95.24(3)
_cell_angle_gamma 90.00
_cell_formula_units_Z 2
_cell_length_a 15.180(3)
_cell_length_b 10.722(2)
_cell_length_c 25.921(5)
_cell_measurement_reflns_used no
_cell_measurement_temperature 120(2)
_cell_measurement_theta_max 27.00
_cell_measurement_theta_min 0.79
_cell_volume 4201.3(14)
_computing_cell_refinement 'SAINT (Siemens, 1995)'
_computing_data_collection 'SMART (Siemens, 1995)'
_computing_data_reduction 'SAINT (Siemens, 1995)'
_computing_molecular_graphics 'X-Seed (L- J- Barbour)'
_computing_publication_material 'WinGX (Farrugia, 1999)'
_computing_structure_refinement 'SHELXTL/PC (Sheldrick, 1994)'
_computing_structure_solution 'SHELXTL/PC (Sheldrick, 1994)'
_diffrn_ambient_temperature 120(2)
_diffrn_measurement_device 'Siemens SMART CCD Platform'
_diffrn_measurement_method 'omega scans'
_diffrn_radiation_monochromator graphite
_diffrn_radiation_source 'normal-focus sealed tube'
_diffrn_radiation_type MoK\a
_diffrn_radiation_wavelength 0.71073
_diffrn_reflns_av_R_equivalents 0.0530
_diffrn_reflns_av_sigmaI/netI 0.1249
_diffrn_reflns_limit_h_max 14
_diffrn_reflns_limit_h_min -20
_diffrn_reflns_limit_k_max 14
_diffrn_reflns_limit_k_min -14
_diffrn_reflns_limit_l_max 35
_diffrn_reflns_limit_l_min -34
_diffrn_reflns_number 26554
_diffrn_reflns_theta_max 27.00
_diffrn_reflns_theta_min 0.79
_diffrn_standards_decay_% 'no decay'
_diffrn_standards_interval_count no
_diffrn_standards_interval_time no
_diffrn_standards_number no
_exptl_absorpt_coefficient_mu 0.552
_exptl_absorpt_correction_T_max 1.0000
_exptl_absorpt_correction_T_min 0.8229
_exptl_absorpt_correction_type multi-scan
_exptl_absorpt_process_details 'SADABS (Sheldrick, 1996)'
_exptl_crystal_colour purple
_exptl_crystal_density_diffrn 1.427
_exptl_crystal_description Block
_exptl_crystal_F_000 1884
_exptl_crystal_size_max 0.3
_exptl_crystal_size_mid 0.2
_exptl_crystal_size_min 0.2
_refine_diff_density_max 0.676
_refine_diff_density_min -0.619
_refine_diff_density_rms 0.088
_refine_ls_abs_structure_details 'Flack H D (1983), Acta Cryst. A39, 876-881'
_refine_ls_abs_structure_Flack 0.15(2)
_refine_ls_extinction_method none
_refine_ls_goodness_of_fit_all 1.050
_refine_ls_goodness_of_fit_obs 1.074
_refine_ls_matrix_type full
_refine_ls_number_parameters 1079
_refine_ls_number_reflns 17186
_refine_ls_number_restraints 1
_refine_ls_restrained_S_all 1.057
_refine_ls_restrained_S_obs 1.073
_refine_ls_R_factor_all 0.1210
_refine_ls_R_factor_obs 0.0700
_refine_ls_shift/esd_max 0.143
_refine_ls_shift/esd_mean 0.011
_refine_ls_structure_factor_coef Fsqd
_refine_ls_weighting_details 'w=1/[\s^2^(Fo^2^)+(0.0500P)^2^+2.7429P] where P=(Fo^2^+2Fc^2^)/3'
_refine_ls_weighting_scheme calc
_refine_ls_wR_factor_all 0.1555
_refine_ls_wR_factor_obs 0.1283
_reflns_number_observed 11651
_reflns_number_total 17248
_reflns_observed_criterion >2sigma(I)
_cod_data_source_file b418430k.txt
_cod_data_source_block fe76
_cod_depositor_comments
;
The following automatic conversions were performed:
'_symmetry_cell_setting' value 'Monoclinic' changed to 'monoclinic'
according to '/home/saulius/struct/CIF-dictionaries/cif_core.dic'
dictionary named 'cif_core.dic' version 2.4.1 from 2010-06-29.

Automatic conversion script
Id: cif_fix_enum 1527 2010-12-29 10:47:43Z saulius 

The following automatic conversions were performed:

'_refine_ls_weighting_scheme' value 'calc
w=1/[\s^2^(Fo^2^)+(0.0500P)^2^+2.7429P] where P=(Fo^2^+2Fc^2^)/3' was
changed to 'calc'. New tag '_refine_ls_weighting_details' was
created. The value of the new tag was set to
'w=1/[\s^2^(Fo^2^)+(0.0500P)^2^+2.7429P] where P=(Fo^2^+2Fc^2^)/3'.

Automatic conversion script
Id: cif_fix_values 3143 2015-03-26 13:38:13Z robertas 
;
_cod_original_cell_volume 4201.1(14)
_cod_original_sg_symbol_H-M P2(1)
_cod_database_code 7008167

loop_
_symmetry_equiv_pos_as_xyz
'x, y, z'
'-x, y+1/2, -z'

loop_
_atom_site_aniso_label
_atom_site_aniso_U_11
_atom_site_aniso_U_22
_atom_site_aniso_U_33
_atom_site_aniso_U_23
_atom_site_aniso_U_13
_atom_site_aniso_U_12
Fe1 0.0149(4) 0.0144(4) 0.0172(4) 0.0001(4) 0.0039(3) 0.0015(4)
Fe2 0.0155(4) 0.0156(5) 0.0161(4) -0.0001(4) 0.0034(3) 0.0014(4)
O1 0.013(2) 0.016(2) 0.018(2) -0.002(2) 0.003(2) 0.006(2)
O2 0.015(2) 0.016(2) 0.019(2) 0.000(2) 0.002(2) 0.002(2)
O3 0.015(2) 0.018(2) 0.020(2) -0.005(2) 0.002(2) 0.002(2)
C1 0.012(3) 0.018(3) 0.017(3) -0.003(3) 0.004(2) -0.001(2)
C2 0.012(3) 0.012(3) 0.028(4) 0.003(3) 0.008(3) 0.003(2)
C3 0.021(3) 0.019(3) 0.018(3) -0.001(3) 0.009(3) 0.003(3)
N1 0.017(3) 0.016(3) 0.017(3) 0.002(2) 0.008(2) 0.008(2)
C4 0.013(3) 0.010(3) 0.022(3) -0.004(2) 0.007(2) 0.001(2)
C5 0.017(3) 0.025(4) 0.015(3) 0.003(3) 0.006(2) 0.004(2)
C6 0.017(3) 0.018(3) 0.017(3) 0.000(3) 0.005(3) -0.004(2)
C7 0.018(3) 0.016(3) 0.020(3) -0.001(3) 0.008(3) 0.000(3)
C8 0.018(3) 0.020(3) 0.018(3) -0.004(3) 0.002(2) -0.001(3)
C9 0.042(4) 0.039(5) 0.018(4) -0.009(3) 0.003(3) -0.001(3)
C10 0.039(4) 0.029(4) 0.028(4) 0.003(3) -0.007(3) -0.011(3)
C11 0.035(4) 0.027(4) 0.032(4) -0.005(3) -0.011(3) 0.005(3)
C12 0.015(3) 0.019(3) 0.024(3) 0.003(3) 0.009(2) 0.006(3)
N13 0.020(3) 0.015(3) 0.020(3) 0.002(2) 0.005(2) 0.005(2)
C14 0.033(4) 0.013(3) 0.022(3) 0.001(3) 0.012(3) -0.001(3)
C15 0.020(3) 0.031(4) 0.013(3) 0.006(3) 0.001(2) 0.008(3)
N16 0.020(3) 0.029(3) 0.023(3) -0.003(2) 0.003(2) 0.002(2)
C17 0.014(3) 0.039(4) 0.032(4) 0.002(3) -0.001(3) 0.001(3)
C18 0.022(4) 0.049(5) 0.028(4) -0.001(3) 0.004(3) 0.010(3)
C19 0.035(4) 0.036(5) 0.039(4) -0.012(4) 0.005(3) 0.019(4)
C20 0.032(4) 0.025(4) 0.029(4) -0.001(3) 0.012(3) 0.007(3)
C21 0.021(3) 0.020(4) 0.013(3) 0.002(2) 0.004(2) -0.001(3)
C22 0.016(3) 0.024(4) 0.024(4) -0.002(3) 0.008(3) 0.002(3)
N23 0.028(3) 0.014(3) 0.030(3) -0.003(2) 0.007(2) -0.004(2)
C24 0.044(5) 0.027(4) 0.043(5) -0.004(4) 0.017(4) -0.017(4)
C25 0.045(5) 0.035(5) 0.043(5) 0.002(4) 0.019(4) -0.009(4)
C26 0.043(4) 0.040(5) 0.036(4) 0.009(4) 0.026(3) 0.002(4)
C27 0.023(3) 0.026(4) 0.023(3) 0.001(3) 0.009(3) -0.002(3)
C28 0.021(3) 0.017(3) 0.020(3) 0.004(3) 0.002(3) 0.001(3)
C29 0.018(3) 0.014(3) 0.020(3) 0.002(3) -0.001(3) 0.000(2)
C30 0.034(4) 0.025(4) 0.022(4) 0.009(3) 0.008(3) -0.001(3)
C31 0.055(5) 0.038(5) 0.018(4) -0.001(3) 0.019(3) -0.007(4)
C32 0.031(4) 0.024(4) 0.034(4) -0.003(3) 0.017(3) -0.004(3)
C33 0.023(3) 0.026(4) 0.023(3) -0.003(3) 0.006(3) -0.006(3)
N2 0.016(3) 0.018(3) 0.021(3) -0.004(2) 0.007(2) -0.001(2)
C34 0.030(3) 0.017(3) 0.014(3) -0.006(3) 0.006(3) 0.007(3)
C35 0.014(3) 0.020(3) 0.027(4) -0.001(3) -0.003(3) 0.006(2)
C36 0.028(4) 0.033(4) 0.024(4) -0.003(3) 0.008(3) 0.006(3)
C37 0.030(4) 0.034(4) 0.021(3) -0.007(3) 0.006(3) -0.002(3)
C38 0.022(3) 0.034(4) 0.020(3) 0.006(3) -0.002(3) -0.005(3)
C39 0.019(3) 0.019(3) 0.027(4) 0.001(3) 0.003(3) -0.005(3)
N3 0.011(2) 0.016(3) 0.018(3) -0.001(2) 0.004(2) 0.000(2)
O4 0.011(2) 0.021(3) 0.023(2) -0.003(2) 0.002(2) 0.003(2)
C40 0.016(3) 0.020(4) 0.022(3) 0.001(3) 0.010(3) 0.004(3)
C41 0.013(3) 0.025(4) 0.018(3) 0.000(3) 0.004(3) 0.004(3)
C42 0.018(3) 0.015(3) 0.027(4) 0.007(3) 0.000(3) -0.004(3)
N4 0.014(3) 0.020(3) 0.017(3) 0.000(2) 0.002(2) 0.001(2)
C43 0.014(3) 0.026(4) 0.020(3) 0.005(3) 0.007(3) 0.005(3)
C44 0.019(3) 0.030(4) 0.017(3) 0.004(3) 0.004(3) 0.003(3)
C45 0.015(3) 0.025(4) 0.020(3) 0.002(3) 0.002(3) 0.001(3)
C46 0.019(3) 0.022(4) 0.022(4) 0.004(3) 0.002(3) 0.005(3)
C47 0.028(4) 0.022(4) 0.012(3) 0.002(3) 0.000(3) -0.002(3)
C48 0.043(5) 0.057(6) 0.025(4) -0.006(4) 0.005(3) -0.003(4)
C49 0.075(6) 0.053(6) 0.029(4) 0.006(4) -0.014(4) -0.034(5)
C50 0.029(4) 0.063(6) 0.022(4) -0.002(4) -0.006(3) 0.008(4)
C51 0.023(3) 0.032(4) 0.022(3) 0.002(3) 0.010(3) 0.004(3)
N52 0.018(3) 0.024(3) 0.014(3) 0.002(2) 0.001(2) -0.002(2)
C53 0.034(4) 0.011(3) 0.029(4) 0.003(3) 0.002(3) -0.002(3)
C54 0.031(4) 0.021(3) 0.021(3) 0.007(3) 0.005(3) 0.005(3)
C55 0.055(5) 0.022(4) 0.017(3) 0.004(3) 0.003(3) 0.002(3)
C56 0.050(5) 0.026(4) 0.030(4) -0.002(3) 0.014(4) 0.011(3)
C57 0.040(4) 0.029(4) 0.029(4) 0.005(3) 0.006(3) 0.015(3)
C58 0.035(4) 0.038(4) 0.024(4) -0.002(3) -0.003(3) 0.008(3)
N59 0.028(3) 0.027(3) 0.025(3) -0.002(2) 0.007(2) 0.006(2)
C60 0.023(3) 0.021(3) 0.016(3) 0.003(3) 0.005(3) 0.008(3)
C61 0.013(3) 0.029(4) 0.027(4) -0.004(3) 0.010(3) 0.006(3)
N62 0.021(3) 0.025(3) 0.035(3) 0.002(3) 0.008(2) -0.001(2)
C63 0.027(4) 0.038(4) 0.037(4) -0.009(4) 0.005(3) -0.002(3)
C64 0.030(4) 0.026(4) 0.053(5) -0.006(4) 0.018(4) -0.010(3)
C65 0.040(4) 0.025(4) 0.051(5) -0.001(4) 0.026(4) -0.001(3)
C66 0.034(4) 0.025(4) 0.032(4) 0.003(3) 0.014(3) 0.005(3)
C67 0.027(3) 0.021(3) 0.018(3) 0.005(3) 0.007(3) 0.003(3)
C68 0.014(3) 0.020(3) 0.022(3) 0.000(3) 0.007(3) 0.002(2)
N5 0.021(3) 0.015(3) 0.017(3) -0.001(2) 0.005(2) 0.004(2)
C69 0.040(4) 0.022(4) 0.025(4) -0.006(3) 0.013(3) 0.004(3)
C70 0.046(5) 0.038(5) 0.021(4) 0.002(3) 0.012(3) -0.005(3)
C71 0.025(4) 0.030(4) 0.025(4) 0.008(3) 0.005(3) 0.004(3)
C72 0.015(3) 0.025(4) 0.024(4) -0.001(3) 0.002(3) 0.003(3)
C73 0.025(3) 0.019(3) 0.015(3) 0.004(3) -0.004(3) 0.008(3)
C74 0.018(3) 0.026(4) 0.021(3) 0.001(3) 0.001(3) -0.003(3)
C75 0.029(4) 0.027(4) 0.024(4) 0.005(3) 0.005(3) -0.004(3)
C76 0.022(4) 0.039(5) 0.028(4) 0.016(3) 0.002(3) -0.001(3)
C77 0.021(3) 0.040(4) 0.021(3) -0.005(3) 0.008(3) -0.007(3)
C78 0.019(3) 0.018(3) 0.022(3) 0.001(3) 0.002(3) 0.002(3)
N6 0.016(3) 0.024(3) 0.016(3) -0.003(2) 0.003(2) -0.002(2)
Cl1 0.0220(8) 0.0222(8) 0.0271(9) -0.0042(7) 0.0089(7) -0.0011(7)
O5 0.025(2) 0.033(3) 0.041(3) -0.003(2) 0.002(2) 0.010(2)
O6 0.040(3) 0.029(3) 0.046(3) 0.015(2) 0.019(2) -0.006(2)
O7 0.050(3) 0.051(4) 0.057(4) -0.033(3) -0.004(3) -0.013(3)
O8 0.039(3) 0.051(4) 0.044(3) 0.009(3) 0.032(2) 0.019(3)
Cl2 0.0311(9) 0.0269(9) 0.0260(9) -0.0019(7) 0.0084(7) -0.0012(7)
O9 0.083(4) 0.025(3) 0.050(3) -0.013(3) 0.023(3) -0.015(3)
O10 0.041(3) 0.040(3) 0.039(3) -0.001(2) 0.016(2) -0.018(2)
O11 0.069(4) 0.102(6) 0.016(3) 0.007(3) 0.008(3) -0.031(4)
O12 0.041(3) 0.074(5) 0.104(5) 0.033(4) 0.026(3) 0.024(3)
Cl3 0.0263(9) 0.0308(10) 0.0251(9) -0.0050(7) 0.0079(7) -0.0018(7)
O13 0.080(4) 0.023(3) 0.062(4) -0.001(3) 0.031(3) 0.008(3)
O14 0.051(5) 0.125(22) 0.014(6) 0.020(10) 0.002(4) 0.006(12)
O14' 0.051(5) 0.125(22) 0.014(6) 0.020(10) 0.002(4) 0.006(12)
O15 0.033(3) 0.066(4) 0.077(4) 0.017(3) 0.005(3) 0.019(3)
O16 0.078(4) 0.036(4) 0.096(5) -0.022(3) 0.051(4) -0.033(3)
Cl4 0.0205(8) 0.0280(9) 0.0246(9) -0.0055(7) 0.0039(7) 0.0041(7)
O17 0.068(4) 0.088(5) 0.026(3) -0.005(3) 0.017(3) 0.045(4)
O18' 0.075(7) 0.087(7) 0.182(12) -0.115(8) 0.079(7) -0.057(6)
O18 0.075(7) 0.087(7) 0.182(12) -0.115(8) 0.079(7) -0.057(6)
O19 0.033(4) 0.250(11) 0.120(7) -0.136(7) -0.002(4) 0.006(5)
O20 0.180(11) 0.108(9) 0.125(8) 0.092(8) 0.115(8) 0.120(9)
O20' 0.180(11) 0.108(9) 0.125(8) 0.092(8) 0.115(8) 0.120(9)
OA 0.048(4) 0.134(11) 0.064(8) 0.045(7) 0.013(5) 0.013(6)
OA' 0.048(4) 0.134(11) 0.064(8) 0.045(7) 0.013(5) 0.013(6)
C1A 0.045(5) 0.090(8) 0.047(6) 0.034(6) 0.000(4) -0.005(5)
C2A 0.110(8) 0.051(6) 0.058(6) -0.006(5) 0.000(6) 0.011(6)
OB 0.049(5) 0.102(7) 0.103(8) -0.056(6) 0.030(5) -0.017(4)
OB' 0.049(5) 0.102(7) 0.103(8) -0.056(6) 0.030(5) -0.017(4)
C1B 0.042(5) 0.055(6) 0.065(6) 0.005(5) 0.006(5) -0.007(4)
C2B 0.101(8) 0.048(6) 0.045(5) -0.007(4) -0.002(5) -0.029(5)
C3B 0.057(5) 0.060(6) 0.045(5) -0.007(5) 0.002(4) -0.016(5)

loop_
_atom_site_label
_atom_site_type_symbol
_atom_site_fract_x
_atom_site_fract_y
_atom_site_fract_z
_atom_site_U_iso_or_equiv
_atom_site_thermal_displace_type
_atom_site_occupancy
_atom_site_calc_flag
_atom_site_refinement_flags
_atom_site_disorder_group
Fe1 Fe 0.40841(5) 0.19697(7) 0.22030(3) 0.0154(2) Uani 1 d . .
Fe2 Fe 0.56698(5) 0.35685(7) 0.26700(3) 0.0156(2) Uani 1 d . .
O1 O 0.5368(2) 0.1861(4) 0.24864(14) 0.0155(9) Uani 1 d . .
H1 H 0.5735(2) 0.1143(4) 0.25211(14) 0.019 Uiso 1 calc R .
O2 O 0.4388(2) 0.3684(4) 0.23938(14) 0.0166(9) Uani 1 d . .
H2 H 0.4020(2) 0.4402(4) 0.23638(14) 0.020 Uiso 1 calc R .
O3 O 0.2924(2) 0.2277(4) 0.1914(2) 0.0176(9) Uani 1 d . .
C1 C 0.2512(4) 0.1645(5) 0.1512(2) 0.0155(13) Uani 1 d . .
C2 C 0.2550(4) 0.0330(6) 0.1504(2) 0.0168(13) Uani 1 d . .
C3 C 0.2970(4) -0.0371(6) 0.1964(2) 0.0190(13) Uani 1 d . .
H31 H 0.2918(4) -0.1276(6) 0.1891(2) 0.023 Uiso 1 calc R .
H32 H 0.2636(4) -0.0192(6) 0.2266(2) 0.023 Uiso 1 calc R .
N1 N 0.3933(3) -0.0065(5) 0.2106(2) 0.0164(11) Uani 1 d . .
C4 C 0.2047(4) 0.2282(5) 0.1106(2) 0.0144(13) Uani 1 d . .
C5 C 0.1631(4) 0.1616(6) 0.0693(2) 0.0184(13) Uani 1 d . .
H5 H 0.1319(4) 0.2059(6) 0.0416(2) 0.022 Uiso 1 calc R .
C6 C 0.1658(4) 0.0315(6) 0.0673(2) 0.0172(13) Uani 1 d . .
C7 C 0.2130(4) -0.0301(6) 0.1081(2) 0.0175(13) Uani 1 d . .
H7 H 0.2169(4) -0.1184(6) 0.1071(2) 0.021 Uiso 1 calc R .
C8 C 0.1227(4) -0.0399(6) 0.0198(2) 0.0186(13) Uani 1 d . .
C9 C 0.1950(4) -0.0674(7) -0.0158(2) 0.033(2) Uani 1 d . .
H91 H 0.2452(4) -0.1076(7) 0.0041(2) 0.039 Uiso 1 calc R .
H92 H 0.2146(4) 0.0108(7) -0.0306(2) 0.039 Uiso 1 calc R .
H93 H 0.1716(4) -0.1230(7) -0.0438(2) 0.039 Uiso 1 calc R .
C10 C 0.0823(5) -0.1625(7) 0.0361(3) 0.033(2) Uani 1 d . .
H101 H 0.0494(5) -0.2012(7) 0.0060(3) 0.039 Uiso 1 calc R .
H102 H 0.0421(5) -0.1461(7) 0.0628(3) 0.039 Uiso 1 calc R .
H103 H 0.1295(5) -0.2188(7) 0.0499(3) 0.039 Uiso 1 calc R .
C11 C 0.0492(4) 0.0367(6) -0.0102(3) 0.032(2) Uani 1 d . .
H111 H 0.0757(4) 0.1053(6) -0.0283(3) 0.039 Uiso 1 calc R .
H112 H 0.0095(4) 0.0706(6) 0.0141(3) 0.039 Uiso 1 calc R .
H113 H 0.0155(4) -0.0171(6) -0.0354(3) 0.039 Uiso 1 calc R .
C12 C 0.2004(4) 0.3682(6) 0.1105(2) 0.0190(13) Uani 1 d . .
H121 H 0.1934(4) 0.3981(6) 0.0742(2) 0.023 Uiso 1 calc R .
H122 H 0.2568(4) 0.4017(6) 0.1270(2) 0.023 Uiso 1 calc R .
N13 N 0.1241(3) 0.4188(4) 0.1391(2) 0.0180(11) Uani 1 d . .
H13 H 0.0727(3) 0.3803(4) 0.1248(2) 0.022 Uiso 1 calc R .
C14 C 0.1129(4) 0.5552(5) 0.1304(2) 0.0220(14) Uani 1 d . .
H141 H 0.1195(4) 0.5751(5) 0.0937(2) 0.026 Uiso 1 calc R .
H142 H 0.1591(4) 0.6011(5) 0.1521(2) 0.026 Uiso 1 calc R .
C15 C 0.0223(4) 0.5956(6) 0.1440(2) 0.0216(14) Uani 1 d . .
N16 N -0.0394(3) 0.5049(5) 0.1411(2) 0.0241(12) Uani 1 d . .
C17 C -0.1218(4) 0.5363(7) 0.1506(3) 0.029(2) Uani 1 d . .
H17 H -0.1656(4) 0.4728(7) 0.1493(3) 0.034 Uiso 1 calc R .
C18 C -0.1461(4) 0.6564(7) 0.1620(2) 0.033(2) Uani 1 d . .
H18 H -0.2055(4) 0.6756(7) 0.1679(2) 0.039 Uiso 1 calc R .
C19 C -0.0821(5) 0.7475(7) 0.1648(3) 0.037(2) Uani 1 d . .
H19 H -0.0970(5) 0.8311(7) 0.1724(3) 0.044 Uiso 1 calc R .
C20 C 0.0044(4) 0.7173(6) 0.1564(2) 0.028(2) Uani 1 d . .
H20 H 0.0498(4) 0.7786(6) 0.1592(2) 0.034 Uiso 1 calc R .
C21 C 0.1333(4) 0.3888(6) 0.1953(2) 0.0178(14) Uani 1 d . .
H211 H 0.1030(4) 0.4536(6) 0.2144(2) 0.021 Uiso 1 calc R .
H212 H 0.1967(4) 0.3893(6) 0.2083(2) 0.021 Uiso 1 calc R .
C22 C 0.0944(4) 0.2634(6) 0.2057(2) 0.0207(14) Uani 1 d . .
N23 N 0.0354(3) 0.2178(5) 0.1692(2) 0.0238(12) Uani 1 d . .
C24 C 0.0007(5) 0.1057(7) 0.1776(3) 0.038(2) Uani 1 d . .
H24 H -0.0412(5) 0.0722(7) 0.1519(3) 0.045 Uiso 1 calc R .
C25 C 0.0225(5) 0.0362(7) 0.2217(3) 0.040(2) Uani 1 d . .
H25 H -0.0029(5) -0.0437(7) 0.2259(3) 0.048 Uiso 1 calc R .
C26 C 0.0822(5) 0.0861(7) 0.2594(3) 0.038(2) Uani 1 d . .
H26 H 0.0972(5) 0.0414(7) 0.2906(3) 0.046 Uiso 1 calc R .
C27 C 0.1203(4) 0.2012(6) 0.2518(2) 0.0234(14) Uani 1 d . .
H27 H 0.1626(4) 0.2363(6) 0.2769(2) 0.028 Uiso 1 calc R .
C28 C 0.4208(4) -0.0627(6) 0.2624(2) 0.0191(14) Uani 1 d . .
H281 H 0.4862(4) -0.0645(6) 0.2682(2) 0.023 Uiso 1 calc R .
H282 H 0.3989(4) -0.1495(6) 0.2635(2) 0.023 Uiso 1 calc R .
C29 C 0.3839(4) 0.0127(5) 0.3039(2) 0.0176(13) Uani 1 d . .
C30 C 0.3666(4) -0.0380(7) 0.3516(2) 0.0267(15) Uani 1 d . .
H30 H 0.3769(4) -0.1239(7) 0.3588(2) 0.032 Uiso 1 calc R .
C31 C 0.3346(5) 0.0392(7) 0.3876(3) 0.036(2) Uani 1 d . .
H311 H 0.3240(5) 0.0072(7) 0.4207(3) 0.043 Uiso 1 calc R .
C32 C 0.3178(4) 0.1626(6) 0.3763(3) 0.029(2) Uani 1 d . .
H321 H 0.2930(4) 0.2150(6) 0.4007(3) 0.035 Uiso 1 calc R .
C33 C 0.3376(4) 0.2101(7) 0.3287(2) 0.0237(14) Uani 1 d . .
H33 H 0.3282(4) 0.2959(7) 0.3210(2) 0.028 Uiso 1 calc R .
N2 N 0.3701(3) 0.1341(5) 0.2933(2) 0.0182(11) Uani 1 d . .
C34 C 0.4486(4) -0.0500(6) 0.1706(2) 0.0200(13) Uani 1 d . .
H341 H 0.4231(4) -0.1277(6) 0.1549(2) 0.024 Uiso 1 calc R .
H342 H 0.5086(4) -0.0694(6) 0.1868(2) 0.024 Uiso 1 calc R .
C35 C 0.4550(4) 0.0460(6) 0.1290(2) 0.0206(14) Uani 1 d . .
C36 C 0.4736(4) 0.0170(7) 0.0789(3) 0.028(2) Uani 1 d . .
H36 H 0.4817(4) -0.0673(7) 0.0691(3) 0.034 Uiso 1 calc R .
C37 C 0.4802(4) 0.1125(7) 0.0433(2) 0.028(2) Uani 1 d . .
H37 H 0.4936(4) 0.0944(7) 0.0090(2) 0.033 Uiso 1 calc R .
C38 C 0.4673(4) 0.2334(6) 0.0583(2) 0.026(2) Uani 1 d . .
H38 H 0.4710(4) 0.2997(6) 0.0343(2) 0.031 Uiso 1 calc R .
C39 C 0.4487(4) 0.2582(6) 0.1086(2) 0.0213(14) Uani 1 d . .
H39 H 0.4388(4) 0.3419(6) 0.1186(2) 0.026 Uiso 1 calc R .
N3 N 0.4446(3) 0.1659(4) 0.1437(2) 0.0149(11) Uani 1 d . .
O4 O 0.6846(3) 0.3217(4) 0.2942(2) 0.0183(10) Uani 1 d . .
C40 C 0.7243(4) 0.3831(6) 0.3351(2) 0.0191(14) Uani 1 d . .
C41 C 0.7263(4) 0.5128(6) 0.3368(2) 0.0185(14) Uani 1 d . .
C42 C 0.6830(4) 0.5869(6) 0.2918(2) 0.0203(14) Uani 1 d . .
H421 H 0.6896(4) 0.6769(6) 0.2998(2) 0.024 Uiso 1 calc R .
H422 H 0.7144(4) 0.5698(6) 0.2607(2) 0.024 Uiso 1 calc R .
N4 N 0.5863(3) 0.5582(5) 0.2795(2) 0.0170(11) Uani 1 d . .
C43 C 0.7644(4) 0.3140(6) 0.3779(2) 0.0198(14) Uani 1 d . .
C44 C 0.8089(4) 0.3773(6) 0.4188(2) 0.0221(14) Uani 1 d . .
H44 H 0.8351(4) 0.3305(6) 0.4473(2) 0.027 Uiso 1 calc R .
C45 C 0.8169(4) 0.5071(6) 0.4199(2) 0.0203(14) Uani 1 d . .
C46 C 0.7719(4) 0.5730(6) 0.3787(2) 0.0209(14) Uani 1 d . .
H46 H 0.7725(4) 0.6616(6) 0.3794(2) 0.025 Uiso 1 calc R .
C47 C 0.8666(4) 0.5741(6) 0.4662(2) 0.0208(14) Uani 1 d . .
C48 C 0.8053(5) 0.5802(8) 0.5101(3) 0.042(2) Uani 1 d . .
H481 H 0.7503(5) 0.6228(8) 0.4977(3) 0.050 Uiso 1 calc R .
H482 H 0.8347(5) 0.6262(8) 0.5395(3) 0.050 Uiso 1 calc R .
H483 H 0.7918(5) 0.4954(8) 0.5211(3) 0.050 Uiso 1 calc R .
C49 C 0.8935(6) 0.7067(8) 0.4526(3) 0.054(2) Uani 1 d . .
H491 H 0.8403(6) 0.7565(8) 0.4432(3) 0.065 Uiso 1 calc R .
H492 H 0.9299(6) 0.7041(8) 0.4233(3) 0.065 Uiso 1 calc R .
H493 H 0.9274(6) 0.7444(8) 0.4826(3) 0.065 Uiso 1 calc R .
C50 C 0.9508(4) 0.5039(8) 0.4841(3) 0.038(2) Uani 1 d . .
H501 H 0.9360(4) 0.4179(8) 0.4929(3) 0.046 Uiso 1 calc R .
H502 H 0.9802(4) 0.5450(8) 0.5148(3) 0.046 Uiso 1 calc R .
H503 H 0.9904(4) 0.5033(8) 0.4563(3) 0.046 Uiso 1 calc R .
C51 C 0.7575(4) 0.1744(6) 0.3784(2) 0.025(2) Uani 1 d . .
H511 H 0.7029(4) 0.1491(6) 0.3571(2) 0.030 Uiso 1 calc R .
H512 H 0.7521(4) 0.1463(6) 0.4143(2) 0.030 Uiso 1 calc R .
N52 N 0.8362(3) 0.1093(5) 0.3579(2) 0.0190(11) Uani 1 d . .
H52 H 0.8856(3) 0.1273(5) 0.3806(2) 0.023 Uiso 1 calc R .
C53 C 0.8237(4) -0.0307(6) 0.3582(3) 0.0246(14) Uani 1 d . .
H531 H 0.7791(4) -0.0558(6) 0.3298(3) 0.030 Uiso 1 calc R .
H532 H 0.8028(4) -0.0577(6) 0.3915(3) 0.030 Uiso 1 calc R .
C54 C 0.9121(4) -0.0906(6) 0.3508(2) 0.0243(14) Uani 1 d . .
C55 C 0.9241(5) -0.1756(6) 0.3126(2) 0.031(2) Uani 1 d . .
H55 H 0.8761(5) -0.2027(6) 0.2892(2) 0.038 Uiso 1 calc R .
C56 C 1.0104(5) -0.2212(7) 0.3094(3) 0.035(2) Uani 1 d . .
H56 H 1.0222(5) -0.2776(7) 0.2827(3) 0.042 Uiso 1 calc R .
C57 C 1.0765(5) -0.1840(6) 0.3449(3) 0.032(2) Uani 1 d . .
H57 H 1.1348(5) -0.2154(6) 0.3438(3) 0.039 Uiso 1 calc R .
C58 C 1.0572(4) -0.0996(7) 0.3825(3) 0.033(2) Uani 1 d . .
H58 H 1.1036(4) -0.0745(7) 0.4074(3) 0.039 Uiso 1 calc R .
N59 N 0.9770(3) -0.0516(5) 0.3856(2) 0.0264(12) Uani 1 d . .
C60 C 0.8542(4) 0.1569(6) 0.3055(2) 0.0194(14) Uani 1 d . .
H601 H 0.7981(4) 0.1830(6) 0.2860(2) 0.023 Uiso 1 calc R .
H602 H 0.8807(4) 0.0897(6) 0.2857(2) 0.023 Uiso 1 calc R .
C61 C 0.9173(4) 0.2671(6) 0.3116(3) 0.0224(15) Uani 1 d . .
N62 N 0.9755(3) 0.2615(5) 0.3532(2) 0.0270(13) Uani 1 d . .
C63 C 1.0336(4) 0.3560(7) 0.3594(3) 0.034(2) Uani 1 d . .
H63 H 1.0764(4) 0.3540(7) 0.3886(3) 0.041 Uiso 1 calc R .
C64 C 1.0345(4) 0.4568(7) 0.3256(3) 0.036(2) Uani 1 d . .
H64 H 1.0764(4) 0.5223(7) 0.3312(3) 0.043 Uiso 1 calc R .
C65 C 0.9723(5) 0.4574(7) 0.2837(3) 0.037(2) Uani 1 d . .
H65 H 0.9704(5) 0.5248(7) 0.2598(3) 0.045 Uiso 1 calc R .
C66 C 0.9127(4) 0.3611(7) 0.2761(3) 0.029(2) Uani 1 d . .
H66 H 0.8697(4) 0.3603(7) 0.2471(3) 0.035 Uiso 1 calc R .
C67 C 0.5334(4) 0.6006(6) 0.3218(2) 0.0216(14) Uani 1 d . .
H671 H 0.4722(4) 0.6197(6) 0.3075(2) 0.026 Uiso 1 calc R .
H672 H 0.5597(4) 0.6775(6) 0.3377(2) 0.026 Uiso 1 calc R .
C68 C 0.5320(4) 0.4992(6) 0.3626(2) 0.0186(13) Uani 1 d . .
N5 N 0.5342(3) 0.3810(4) 0.3446(2) 0.0173(11) Uani 1 d . .
C69 C 0.5254(4) 0.5255(7) 0.4143(3) 0.028(2) Uani 1 d . .
H69 H 0.5239(4) 0.6093(7) 0.4261(3) 0.034 Uiso 1 calc R .
C70 C 0.5209(5) 0.4272(7) 0.4484(3) 0.034(2) Uani 1 d . .
H70 H 0.5157(5) 0.4426(7) 0.4841(3) 0.041 Uiso 1 calc R .
C71 C 0.5240(4) 0.3082(7) 0.4305(3) 0.027(2) Uani 1 d . .
H71 H 0.5212(4) 0.2399(7) 0.4537(3) 0.032 Uiso 1 calc R .
C72 C 0.5311(4) 0.2870(6) 0.3788(2) 0.0214(14) Uani 1 d . .
H72 H 0.5339(4) 0.2035(6) 0.3669(2) 0.026 Uiso 1 calc R .
C73 C 0.5556(4) 0.6192(6) 0.2290(2) 0.0199(14) Uani 1 d . .
H731 H 0.4902(4) 0.6212(6) 0.2246(2) 0.024 Uiso 1 calc R .
H732 H 0.5775(4) 0.7062(6) 0.2288(2) 0.024 Uiso 1 calc R .
C74 C 0.5899(4) 0.5476(6) 0.1855(2) 0.0217(14) Uani 1 d . .
C75 C 0.6033(4) 0.5996(7) 0.1382(2) 0.0263(15) Uani 1 d . .
H75 H 0.5920(4) 0.6857(7) 0.1322(2) 0.032 Uiso 1 calc R .
C76 C 0.6330(4) 0.5270(7) 0.1000(3) 0.030(2) Uani 1 d . .
H76 H 0.6420(4) 0.5623(7) 0.0673(3) 0.036 Uiso 1 calc R .
C77 C 0.6500(4) 0.4013(7) 0.1094(2) 0.027(2) Uani 1 d . .
H77 H 0.6711(4) 0.3495(7) 0.0834(2) 0.032 Uiso 1 calc R .
C78 C 0.6356(4) 0.3537(6) 0.1572(2) 0.0198(13) Uani 1 d . .
H78 H 0.6483(4) 0.2683(6) 0.1643(2) 0.024 Uiso 1 calc R .
N6 N 0.6039(3) 0.4245(5) 0.1944(2) 0.0187(12) Uani 1 d . .
Cl1 Cl 0.26349(10) 0.60407(15) 0.28066(6) 0.0234(3) Uani 1 d . .
O5 O 0.1817(3) 0.6528(4) 0.2568(2) 0.0330(11) Uani 1 d . .
O6 O 0.2481(3) 0.4869(4) 0.3057(2) 0.0378(12) Uani 1 d . .
O7 O 0.3030(3) 0.6914(6) 0.3175(2) 0.053(2) Uani 1 d . .
O8 O 0.3232(3) 0.5827(5) 0.2415(2) 0.0432(14) Uani 1 d . .
Cl2 Cl 0.59178(11) 0.9070(2) 0.41509(6) 0.0276(4) Uani 1 d . .
O9 O 0.5961(4) 1.0216(5) 0.4431(2) 0.051(2) Uani 1 d . .
O10 O 0.5169(3) 0.8361(5) 0.4288(2) 0.0394(13) Uani 1 d . .
O11 O 0.5832(4) 0.9345(6) 0.3604(2) 0.062(2) Uani 1 d . .
O12 O 0.6704(4) 0.8359(6) 0.4282(3) 0.072(2) Uani 1 d . .
Cl3 Cl 0.37060(10) 0.6283(2) 0.08081(6) 0.0271(4) Uani 1 d . .
O13 O 0.3888(4) 0.5159(5) 0.0556(2) 0.053(2) Uani 1 d . .
O14 O 0.3916(17) 0.5921(35) 0.1373(9) 0.063(6) Uani 0.62(5) d P .
O14' O 0.3856(29) 0.6481(47) 0.1313(15) 0.063(6) Uani 0.38(5) d P .
O15 O 0.2796(3) 0.6590(6) 0.0704(2) 0.059(2) Uani 1 d . .
O16 O 0.4257(4) 0.7233(5) 0.0629(3) 0.067(2) Uani 1 d . .
Cl4 Cl 0.70749(10) 0.9621(2) 0.20603(6) 0.0243(4) Uani 1 d . .
O17 O 0.6646(4) 0.9899(6) 0.2519(2) 0.060(2) Uani 1 d . .
O18' O 0.6789(7) 0.8541(10) 0.1827(5) 0.110(5) Uani 0.795(12) d P .
O18 O 0.7401(26) 0.8378(35) 0.2235(19) 0.110(5) Uani 0.205(12) d P .
O19 O 0.7971(4) 0.9718(10) 0.2112(3) 0.135(4) Uani 1 d . .
O20 O 0.6754(8) 1.0528(11) 0.1699(4) 0.131(6) Uani 0.779(13) d P .
O20' O 0.6525(32) 0.9398(45) 0.1635(17) 0.131(6) Uani 0.221(13) d P .
OA O 0.8223(5) 0.1205(13) 0.5026(5) 0.082(4) Uani 0.78(2) d P .
OA' O 0.8269(21) 0.1965(51) 0.5316(16) 0.082(4) Uani 0.22(2) d P .
C1A C 0.7647(6) 0.1047(11) 0.5323(3) 0.061(3) Uani 1 d . .
C2A C 0.6958(7) 0.1945(10) 0.5451(4) 0.074(3) Uani 1 d . .
H21 H 0.6975(7) 0.2036(10) 0.5828(4) 0.088 Uiso 1 calc R .
H22 H 0.6375(7) 0.1637(10) 0.5315(4) 0.088 Uiso 1 calc R .
H23 H 0.7068(7) 0.2756(10) 0.5295(4) 0.088 Uiso 1 calc R .
C3A C 0.7547(6) -0.0249(10) 0.5516(4) 0.071(3) Uiso 1 d . .
H3A1 H 0.6964(6) -0.0574(10) 0.5387(4) 0.086 Uiso 1 calc R .
H3A2 H 0.7601(6) -0.0247(10) 0.5896(4) 0.086 Uiso 1 calc R .
H3A3 H 0.8009(6) -0.0780(10) 0.5392(4) 0.086 Uiso 1 calc R .
OB O 0.8545(5) 0.9120(9) 0.0213(4) 0.083(3) Uani 0.803(10) d P .
OB' O 0.8694(21) 0.9300(36) 0.0677(16) 0.083(3) Uani 0.197(10) d P .
C1B C 0.7893(6) 0.9469(9) 0.0433(4) 0.054(2) Uani 1 d . .
C2B C 0.7730(7) 1.0764(8) 0.0599(3) 0.065(3) Uani 1 d . .
H41 H 0.7501(7) 1.0753(8) 0.0941(3) 0.078 Uiso 1 calc R .
H42 H 0.7296(7) 1.1160(8) 0.0348(3) 0.078 Uiso 1 calc R .
H43 H 0.8285(7) 1.1236(8) 0.0619(3) 0.078 Uiso 1 calc R .
C3B C 0.7181(5) 0.8564(9) 0.0453(3) 0.054(2) Uani 1 d . .
H3B1 H 0.6659(5) 0.8854(9) 0.0236(3) 0.065 Uiso 1 calc R .
H3B2 H 0.7035(5) 0.8473(9) 0.0812(3) 0.065 Uiso 1 calc R .
H3B3 H 0.7372(5) 0.7757(9) 0.0325(3) 0.065 Uiso 1 calc R .

loop_
_atom_type_symbol
_atom_type_description
_atom_type_scat_dispersion_real
_atom_type_scat_dispersion_imag
_atom_type_scat_source
C C 0.0033 0.0016 'International Tables Vol C Tables 4.2.6.8 and 6.1.1.4'
H H 0.0000 0.0000 'International Tables Vol C Tables 4.2.6.8 and 6.1.1.4'
N N 0.0061 0.0033 'International Tables Vol C Tables 4.2.6.8 and 6.1.1.4'
O O 0.0106 0.0060 'International Tables Vol C Tables 4.2.6.8 and 6.1.1.4'
Cl Cl 0.1484 0.1585 'International Tables Vol C Tables 4.2.6.8 and 6.1.1.4'
Fe Fe 0.3463 0.8444 'International Tables Vol C Tables 4.2.6.8 and 6.1.1.4'

loop_
_geom_angle_atom_site_label_1
_geom_angle_atom_site_label_2
_geom_angle_atom_site_label_3
_geom_angle
_geom_angle_site_symmetry_1
_geom_angle_site_symmetry_3
_geom_angle_publ_flag
O3 Fe1 O2 97.3(2) . . ?
O3 Fe1 O1 172.8(2) . . ?
O2 Fe1 O1 76.4(2) . . ?
O3 Fe1 N3 88.2(2) . . ?
O2 Fe1 N3 108.0(2) . . ?
O1 Fe1 N3 90.4(2) . . ?
O3 Fe1 N2 95.0(2) . . ?
O2 Fe1 N2 98.6(2) . . ?
O1 Fe1 N2 89.5(2) . . ?
N3 Fe1 N2 152.6(2) . . ?
O3 Fe1 N1 92.5(2) . . ?
O2 Fe1 N1 169.1(2) . . ?
O1 Fe1 N1 94.1(2) . . ?
N3 Fe1 N1 76.9(2) . . ?
N2 Fe1 N1 75.8(2) . . ?
O4 Fe2 O1 95.6(2) . . ?
O4 Fe2 O2 171.9(2) . . ?
O1 Fe2 O2 76.8(2) . . ?
O4 Fe2 N5 88.1(2) . . ?
O1 Fe2 N5 106.1(2) . . ?
O2 Fe2 N5 91.5(2) . . ?
O4 Fe2 N6 94.7(2) . . ?
O1 Fe2 N6 100.3(2) . . ?
O2 Fe2 N6 89.3(2) . . ?
N5 Fe2 N6 153.1(2) . . ?
O4 Fe2 N4 91.8(2) . . ?
O1 Fe2 N4 171.9(2) . . ?
O2 Fe2 N4 95.9(2) . . ?
N5 Fe2 N4 77.4(2) . . ?
N6 Fe2 N4 75.8(2) . . ?
Fe2 O1 Fe1 103.5(2) . . ?
Fe2 O1 H1 128.25(11) . . ?
Fe1 O1 H1 128.25(11) . . ?
Fe1 O2 Fe2 103.3(2) . . ?
Fe1 O2 H2 128.34(11) . . ?
Fe2 O2 H2 128.35(12) . . ?
C1 O3 Fe1 124.9(4) . . ?
O3 C1 C4 120.4(5) . . ?
O3 C1 C2 119.8(5) . . ?
C4 C1 C2 119.9(6) . . ?
C7 C2 C1 118.7(6) . . ?
C7 C2 C3 120.8(6) . . ?
C1 C2 C3 120.3(6) . . ?
C2 C3 N1 114.6(5) . . ?
C2 C3 H31 108.6(3) . . ?
N1 C3 H31 108.6(3) . . ?
C2 C3 H32 108.6(3) . . ?
N1 C3 H32 108.6(3) . . ?
H31 C3 H32 107.6 . . ?
C34 N1 C28 112.0(4) . . ?
C34 N1 C3 111.1(5) . . ?
C28 N1 C3 108.4(5) . . ?
C34 N1 Fe1 109.5(4) . . ?
C28 N1 Fe1 106.2(4) . . ?
C3 N1 Fe1 109.3(3) . . ?
C5 C4 C1 119.6(5) . . ?
C5 C4 C12 119.7(5) . . ?
C1 C4 C12 120.7(5) . . ?
C4 C5 C6 121.8(6) . . ?
C4 C5 H5 119.1(4) . . ?
C6 C5 H5 119.1(4) . . ?
C7 C6 C5 117.6(6) . . ?
C7 C6 C8 121.5(6) . . ?
C5 C6 C8 120.8(5) . . ?
C6 C7 C2 122.4(6) . . ?
C6 C7 H7 118.8(4) . . ?
C2 C7 H7 118.8(4) . . ?
C10 C8 C9 109.3(6) . . ?
C10 C8 C11 108.0(5) . . ?
C9 C8 C11 109.0(5) . . ?
C10 C8 C6 111.0(5) . . ?
C9 C8 C6 107.6(5) . . ?
C11 C8 C6 111.9(5) . . ?
C8 C9 H91 109.5(3) . . ?
C8 C9 H92 109.5(4) . . ?
H91 C9 H92 109.5 . . ?
C8 C9 H93 109.5(3) . . ?
H91 C9 H93 109.5 . . ?
H92 C9 H93 109.5 . . ?
C8 C10 H101 109.5(3) . . ?
C8 C10 H102 109.5(4) . . ?
H101 C10 H102 109.5 . . ?
C8 C10 H103 109.5(3) . . ?
H101 C10 H103 109.5 . . ?
H102 C10 H103 109.5 . . ?
C8 C11 H111 109.5(4) . . ?
C8 C11 H112 109.5(4) . . ?
H111 C11 H112 109.5 . . ?
C8 C11 H113 109.5(3) . . ?
H111 C11 H113 109.5 . . ?
H112 C11 H113 109.5 . . ?
C4 C12 N13 112.9(5) . . ?
C4 C12 H121 109.0(3) . . ?
N13 C12 H121 109.0(3) . . ?
C4 C12 H122 109.0(3) . . ?
N13 C12 H122 109.0(3) . . ?
H121 C12 H122 107.8 . . ?
C21 N13 C14 111.1(5) . . ?
C21 N13 C12 113.1(4) . . ?
C14 N13 C12 110.9(5) . . ?
C21 N13 H13 107.1(3) . . ?
C14 N13 H13 107.1(3) . . ?
C12 N13 H13 107.1(3) . . ?
N13 C14 C15 109.8(5) . . ?
N13 C14 H141 109.7(3) . . ?
C15 C14 H141 109.7(3) . . ?
N13 C14 H142 109.7(3) . . ?
C15 C14 H142 109.7(3) . . ?
H141 C14 H142 108.2 . . ?
N16 C15 C20 123.1(6) . . ?
N16 C15 C14 115.0(6) . . ?
C20 C15 C14 121.9(6) . . ?
C17 N16 C15 117.7(6) . . ?
N16 C17 C18 123.1(6) . . ?
N16 C17 H17 118.4(4) . . ?
C18 C17 H17 118.4(4) . . ?
C19 C18 C17 118.2(6) . . ?
C19 C18 H18 120.9(4) . . ?
C17 C18 H18 120.9(4) . . ?
C18 C19 C20 120.0(7) . . ?
C18 C19 H19 120.0(4) . . ?
C20 C19 H19 120.0(4) . . ?
C15 C20 C19 117.8(6) . . ?
C15 C20 H20 121.1(4) . . ?
C19 C20 H20 121.1(4) . . ?
N13 C21 C22 111.5(5) . . ?
N13 C21 H211 109.3(3) . . ?
C22 C21 H211 109.3(3) . . ?
N13 C21 H212 109.3(3) . . ?
C22 C21 H212 109.3(3) . . ?
H211 C21 H212 108.0 . . ?
N23 C22 C27 123.4(6) . . ?
N23 C22 C21 116.7(5) . . ?
C27 C22 C21 119.8(6) . . ?
C22 N23 C24 117.5(6) . . ?
N23 C24 C25 123.5(7) . . ?
N23 C24 H24 118.2(4) . . ?
C25 C24 H24 118.2(4) . . ?
C24 C25 C26 118.1(7) . . ?
C24 C25 H25 121.0(4) . . ?
C26 C25 H25 121.0(4) . . ?
C25 C26 C27 120.0(7) . . ?
C25 C26 H26 120.0(4) . . ?
C27 C26 H26 120.0(4) . . ?
C26 C27 C22 117.4(6) . . ?
C26 C27 H27 121.3(4) . . ?
C22 C27 H27 121.3(4) . . ?
N1 C28 C29 109.6(5) . . ?
N1 C28 H281 109.7(3) . . ?
C29 C28 H281 109.7(3) . . ?
N1 C28 H282 109.7(3) . . ?
C29 C28 H282 109.7(3) . . ?
H281 C28 H282 108.2 . . ?
N2 C29 C30 121.3(6) . . ?
N2 C29 C28 116.0(5) . . ?
C30 C29 C28 122.7(6) . . ?
C31 C30 C29 118.4(7) . . ?
C31 C30 H30 120.8(4) . . ?
C29 C30 H30 120.8(4) . . ?
C30 C31 C32 120.5(7) . . ?
C30 C31 H311 119.8(4) . . ?
C32 C31 H311 119.8(4) . . ?
C31 C32 C33 119.3(7) . . ?
C31 C32 H321 120.3(4) . . ?
C33 C32 H321 120.4(4) . . ?
N2 C33 C32 120.1(6) . . ?
N2 C33 H33 119.9(4) . . ?
C32 C33 H33 119.9(4) . . ?
C29 N2 C33 120.3(5) . . ?
C29 N2 Fe1 115.9(4) . . ?
C33 N2 Fe1 123.7(4) . . ?
N1 C34 C35 111.6(5) . . ?
N1 C34 H341 109.3(3) . . ?
C35 C34 H341 109.3(3) . . ?
N1 C34 H342 109.3(3) . . ?
C35 C34 H342 109.3(3) . . ?
H341 C34 H342 108.0 . . ?
N3 C35 C36 121.0(6) . . ?
N3 C35 C34 115.6(5) . . ?
C36 C35 C34 123.4(6) . . ?
C35 C36 C37 119.3(7) . . ?
C35 C36 H36 120.4(4) . . ?
C37 C36 H36 120.4(4) . . ?
C38 C37 C36 119.2(6) . . ?
C38 C37 H37 120.4(4) . . ?
C36 C37 H37 120.4(4) . . ?
C37 C38 C39 119.6(6) . . ?
C37 C38 H38 120.2(4) . . ?
C39 C38 H38 120.2(4) . . ?
N3 C39 C38 121.4(6) . . ?
N3 C39 H39 119.3(3) . . ?
C38 C39 H39 119.3(4) . . ?
C39 N3 C35 119.4(5) . . ?
C39 N3 Fe1 123.0(4) . . ?
C35 N3 Fe1 117.2(4) . . ?
C40 O4 Fe2 122.4(4) . . ?
O4 C40 C41 121.4(5) . . ?
O4 C40 C43 119.2(6) . . ?
C41 C40 C43 119.4(6) . . ?
C40 C41 C46 119.7(6) . . ?
C40 C41 C42 119.7(6) . . ?
C46 C41 C42 120.5(6) . . ?
N4 C42 C41 113.7(5) . . ?
N4 C42 H421 108.8(3) . . ?
C41 C42 H421 108.8(3) . . ?
N4 C42 H422 108.8(3) . . ?
C41 C42 H422 108.8(3) . . ?
H421 C42 H422 107.7 . . ?
C67 N4 C73 111.4(5) . . ?
C67 N4 C42 111.3(5) . . ?
C73 N4 C42 108.4(5) . . ?
C67 N4 Fe2 109.5(4) . . ?
C73 N4 Fe2 105.9(4) . . ?
C42 N4 Fe2 110.3(4) . . ?
C44 C43 C40 119.1(6) . . ?
C44 C43 C51 120.8(6) . . ?
C40 C43 C51 120.1(6) . . ?
C43 C44 C45 122.7(6) . . ?
C43 C44 H44 118.7(4) . . ?
C45 C44 H44 118.7(4) . . ?
C44 C45 C46 116.7(6) . . ?
C44 C45 C47 121.2(5) . . ?
C46 C45 C47 121.9(6) . . ?
C41 C46 C45 122.2(6) . . ?
C41 C46 H46 118.9(4) . . ?
C45 C46 H46 118.9(4) . . ?
C50 C47 C49 107.3(6) . . ?
C50 C47 C45 110.3(5) . . ?
C49 C47 C45 112.3(5) . . ?
C50 C47 C48 110.1(5) . . ?
C49 C47 C48 108.8(6) . . ?
C45 C47 C48 108.1(5) . . ?
C47 C48 H481 109.5(4) . . ?
C47 C48 H482 109.5(4) . . ?
H481 C48 H482 109.5 . . ?
C47 C48 H483 109.5(4) . . ?
H481 C48 H483 109.5 . . ?
H482 C48 H483 109.5 . . ?
C47 C49 H491 109.5(4) . . ?
C47 C49 H492 109.5(4) . . ?
H491 C49 H492 109.5 . . ?
C47 C49 H493 109.5(4) . . ?
H491 C49 H493 109.5 . . ?
H492 C49 H493 109.5 . . ?
C47 C50 H501 109.5(4) . . ?
C47 C50 H502 109.5(4) . . ?
H501 C50 H502 109.5 . . ?
C47 C50 H503 109.5(3) . . ?
H501 C50 H503 109.5 . . ?
H502 C50 H503 109.5 . . ?
C43 C51 N52 113.4(5) . . ?
C43 C51 H511 108.9(3) . . ?
N52 C51 H511 108.9(3) . . ?
C43 C51 H512 108.9(3) . . ?
N52 C51 H512 108.9(3) . . ?
H511 C51 H512 107.7 . . ?
C60 N52 C53 112.0(5) . . ?
C60 N52 C51 112.0(5) . . ?
C53 N52 C51 110.6(5) . . ?
C60 N52 H52 107.3(3) . . ?
C53 N52 H52 107.3(3) . . ?
C51 N52 H52 107.3(3) . . ?
N52 C53 C54 107.9(5) . . ?
N52 C53 H531 110.1(3) . . ?
C54 C53 H531 110.1(4) . . ?
N52 C53 H532 110.1(3) . . ?
C54 C53 H532 110.1(3) . . ?
H531 C53 H532 108.4 . . ?
N59 C54 C55 123.8(6) . . ?
N59 C54 C53 112.8(6) . . ?
C55 C54 C53 123.4(6) . . ?
C54 C55 C56 117.3(6) . . ?
C54 C55 H55 121.3(4) . . ?
C56 C55 H55 121.3(4) . . ?
C57 C56 C55 119.5(7) . . ?
C57 C56 H56 120.2(4) . . ?
C55 C56 H56 120.2(4) . . ?
C56 C57 C58 118.7(7) . . ?
C56 C57 H57 120.7(4) . . ?
C58 C57 H57 120.7(4) . . ?
N59 C58 C57 123.3(6) . . ?
N59 C58 H58 118.4(4) . . ?
C57 C58 H58 118.3(4) . . ?
C58 N59 C54 117.3(6) . . ?
N52 C60 C61 109.7(5) . . ?
N52 C60 H601 109.7(3) . . ?
C61 C60 H601 109.7(3) . . ?
N52 C60 H602 109.7(3) . . ?
C61 C60 H602 109.7(3) . . ?
H601 C60 H602 108.2 . . ?
N62 C61 C66 124.7(6) . . ?
N62 C61 C60 114.4(6) . . ?
C66 C61 C60 120.9(6) . . ?
C61 N62 C63 116.3(6) . . ?
N62 C63 C64 123.6(6) . . ?
N62 C63 H63 118.2(4) . . ?
C64 C63 H63 118.2(4) . . ?
C65 C64 C63 117.2(7) . . ?
C65 C64 H64 121.4(4) . . ?
C63 C64 H64 121.4(4) . . ?
C64 C65 C66 120.4(7) . . ?
C64 C65 H65 119.8(4) . . ?
C66 C65 H65 119.8(4) . . ?
C61 C66 C65 117.8(7) . . ?
C61 C66 H66 121.1(4) . . ?
C65 C66 H66 121.1(4) . . ?
N4 C67 C68 109.8(5) . . ?
N4 C67 H671 109.7(3) . . ?
C68 C67 H671 109.7(3) . . ?
N4 C67 H672 109.7(3) . . ?
C68 C67 H672 109.7(3) . . ?
H671 C67 H672 108.2 . . ?
N5 C68 C69 122.2(6) . . ?
N5 C68 C67 115.3(5) . . ?
C69 C68 C67 122.4(6) . . ?
C72 N5 C68 118.0(5) . . ?
C72 N5 Fe2 123.8(4) . . ?
C68 N5 Fe2 117.1(4) . . ?
C68 C69 C70 118.6(6) . . ?
C68 C69 H69 120.7(4) . . ?
C70 C69 H69 120.7(4) . . ?
C71 C70 C69 119.4(6) . . ?
C71 C70 H70 120.3(4) . . ?
C69 C70 H70 120.3(4) . . ?
C70 C71 C72 119.8(6) . . ?
C70 C71 H71 120.1(4) . . ?
C72 C71 H71 120.1(4) . . ?
N5 C72 C71 122.1(6) . . ?
N5 C72 H72 119.0(3) . . ?
C71 C72 H72 119.0(4) . . ?
C74 C73 N4 109.4(5) . . ?
C74 C73 H731 109.8(3) . . ?
N4 C73 H731 109.8(3) . . ?
C74 C73 H732 109.8(3) . . ?
N4 C73 H732 109.8(3) . . ?
H731 C73 H732 108.2 . . ?
N6 C74 C75 120.8(6) . . ?
N6 C74 C73 115.7(5) . . ?
C75 C74 C73 123.5(6) . . ?
C76 C75 C74 119.9(7) . . ?
C76 C75 H75 120.0(4) . . ?
C74 C75 H75 120.0(4) . . ?
C75 C76 C77 119.6(6) . . ?
C75 C76 H76 120.2(4) . . ?
C77 C76 H76 120.2(4) . . ?
C78 C77 C76 118.3(6) . . ?
C78 C77 H77 120.9(4) . . ?
C76 C77 H77 120.8(4) . . ?
N6 C78 C77 122.1(6) . . ?
N6 C78 H78 119.0(4) . . ?
C77 C78 H78 119.0(4) . . ?
C78 N6 C74 119.2(5) . . ?
C78 N6 Fe2 125.2(4) . . ?
C74 N6 Fe2 115.5(4) . . ?
O7 Cl1 O5 110.1(3) . . ?
O7 Cl1 O8 108.8(3) . . ?
O5 Cl1 O8 109.3(3) . . ?
O7 Cl1 O6 110.2(3) . . ?
O5 Cl1 O6 110.0(3) . . ?
O8 Cl1 O6 108.5(3) . . ?
O9 Cl2 O12 109.9(4) . . ?
O9 Cl2 O10 109.2(3) . . ?
O12 Cl2 O10 108.7(4) . . ?
O9 Cl2 O11 108.6(4) . . ?
O12 Cl2 O11 109.9(4) . . ?
O10 Cl2 O11 110.4(3) . . ?
O14' Cl3 O13 124.9(20) . . ?
O14' Cl3 O15 103.1(19) . . ?
O13 Cl3 O15 109.8(4) . . ?
O14' Cl3 O16 98.8(21) . . ?
O13 Cl3 O16 108.4(3) . . ?
O15 Cl3 O16 111.2(4) . . ?
O14' Cl3 O14 24.1(22) . . ?
O13 Cl3 O14 101.3(14) . . ?
O15 Cl3 O14 110.9(10) . . ?
O16 Cl3 O14 114.8(12) . . ?
O14' O14 Cl3 60.0(56) . . ?
O14 O14' Cl3 95.8(74) . . ?
O20' Cl4 O18' 48.2(17) . . ?
O20' Cl4 O19 129.5(15) . . ?
O18' Cl4 O19 112.7(6) . . ?
O20' Cl4 O20 54.9(18) . . ?
O18' Cl4 O20 102.5(9) . . ?
O19 Cl4 O20 107.2(7) . . ?
O20' Cl4 O17 115.0(14) . . ?
O18' Cl4 O17 113.2(5) . . ?
O19 Cl4 O17 115.3(4) . . ?
O20 Cl4 O17 104.5(4) . . ?
O20' Cl4 O18 104.9(24) . . ?
O18' Cl4 O18 56.8(16) . . ?
O19 Cl4 O18 74.6(14) . . ?
O20 Cl4 O18 156.0(17) . . ?
O17 Cl4 O18 95.7(14) . . ?
O20' O18' O18 130.9(39) . . ?
O20' O18' Cl4 65.1(33) . . ?
O18 O18' Cl4 66.0(15) . . ?
O18' O18 Cl4 57.2(23) . . ?
O18' O18 O19 94.0(31) . . ?
Cl4 O18 O19 49.5(13) . . ?
Cl4 O19 O18 55.8(16) . . ?
O20' O20 Cl4 60.0(21) . . ?
O18' O20' O20 130.8(54) . . ?
O18' O20' Cl4 66.7(25) . . ?
O20 O20' Cl4 65.1(32) . . ?
OA' OA C1A 71.2(21) . . ?
OA OA' C1A 58.6(27) . . ?
OA C1A OA' 50.2(18) . . ?
OA C1A C2A 127.5(11) . . ?
OA' C1A C2A 92.2(22) . . ?
OA C1A C3A 116.1(12) . . ?
OA' C1A C3A 140.3(16) . . ?
C2A C1A C3A 115.8(8) . . ?
C1A C2A H21 109.5(5) . . ?
C1A C2A H22 109.5(6) . . ?
H21 C2A H22 109.5 . . ?
C1A C2A H23 109.5(6) . . ?
H21 C2A H23 109.5 . . ?
H22 C2A H23 109.5 . . ?
C1A C3A H3A1 109.5(5) . . ?
C1A C3A H3A2 109.5(6) . . ?
H3A1 C3A H3A2 109.5 . . ?
C1A C3A H3A3 109.5(6) . . ?
H3A1 C3A H3A3 109.5 . . ?
H3A2 C3A H3A3 109.5 . . ?
OB' OB C1B 65.4(16) . . ?
OB OB' C1B 58.3(19) . . ?
OB C1B OB' 56.3(15) . . ?
OB C1B C3B 116.1(9) . . ?
OB' C1B C3B 122.8(19) . . ?
OB C1B C2B 125.1(9) . . ?
OB' C1B C2B 99.2(17) . . ?
C3B C1B C2B 118.1(8) . . ?
C1B C2B H41 109.5(5) . . ?
C1B C2B H42 109.5(5) . . ?
H41 C2B H42 109.5 . . ?
C1B C2B H43 109.5(5) . . ?
H41 C2B H43 109.5 . . ?
H42 C2B H43 109.5 . . ?
C1B C3B H3B1 109.5(5) . . ?
C1B C3B H3B2 109.5(5) . . ?
H3B1 C3B H3B2 109.5 . . ?
C1B C3B H3B3 109.5(5) . . ?
H3B1 C3B H3B3 109.5 . . ?
H3B2 C3B H3B3 109.5 . . ?

loop_
_geom_bond_atom_site_label_1
_geom_bond_atom_site_label_2
_geom_bond_distance
_geom_bond_site_symmetry_2
_geom_bond_publ_flag
Fe1 O3 1.879(4) . ?
Fe1 O2 1.948(4) . ?
Fe1 O1 2.022(4) . ?
Fe1 N3 2.134(5) . ?
Fe1 N2 2.139(5) . ?
Fe1 N1 2.205(5) . ?
Fe2 O4 1.897(4) . ?
Fe2 O1 1.936(4) . ?
Fe2 O2 2.015(4) . ?
Fe2 N5 2.130(5) . ?
Fe2 N6 2.139(5) . ?
Fe2 N4 2.199(5) . ?
O1 H1 0.95 . ?
O2 H2 0.95 . ?
O3 C1 1.348(7) . ?
C1 C4 1.392(8) . ?
C1 C2 1.411(8) . ?
C2 C7 1.393(8) . ?
C2 C3 1.501(8) . ?
C3 N1 1.511(7) . ?
C3 H31 0.99 . ?
C3 H32 0.99 . ?
N1 C34 1.469(7) . ?
N1 C28 1.495(7) . ?
C4 C5 1.390(8) . ?
C4 C12 1.502(8) . ?
C5 C6 1.397(8) . ?
C5 H5 0.95 . ?
C6 C7 1.388(8) . ?
C6 C8 1.545(8) . ?
C7 H7 0.95 . ?
C8 C10 1.525(9) . ?
C8 C9 1.526(8) . ?
C8 C11 1.538(8) . ?
C9 H91 0.98 . ?
C9 H92 0.98 . ?
C9 H93 0.98 . ?
C10 H101 0.98 . ?
C10 H102 0.98 . ?
C10 H103 0.98 . ?
C11 H111 0.98 . ?
C11 H112 0.98 . ?
C11 H113 0.98 . ?
C12 N13 1.529(7) . ?
C12 H121 0.99 . ?
C12 H122 0.99 . ?
N13 C21 1.487(7) . ?
N13 C14 1.488(7) . ?
N13 H13 0.93 . ?
C14 C15 1.514(8) . ?
C14 H141 0.99 . ?
C14 H142 0.99 . ?
C15 N16 1.347(8) . ?
C15 C20 1.377(9) . ?
N16 C17 1.340(8) . ?
C17 C18 1.379(9) . ?
C17 H17 0.95 . ?
C18 C19 1.376(10) . ?
C18 H18 0.95 . ?
C19 C20 1.388(9) . ?
C19 H19 0.95 . ?
C20 H20 0.95 . ?
C21 C22 1.502(8) . ?
C21 H211 0.99 . ?
C21 H212 0.99 . ?
C22 N23 1.334(8) . ?
C22 C27 1.392(9) . ?
N23 C24 1.338(8) . ?
C24 C25 1.377(10) . ?
C24 H24 0.95 . ?
C25 C26 1.379(10) . ?
C25 H25 0.95 . ?
C26 C27 1.385(10) . ?
C26 H26 0.95 . ?
C27 H27 0.95 . ?
C28 C29 1.495(8) . ?
C28 H281 0.99 . ?
C28 H282 0.99 . ?
C29 N2 1.343(8) . ?
C29 C30 1.397(8) . ?
C30 C31 1.370(9) . ?
C30 H30 0.95 . ?
C31 C32 1.373(10) . ?
C31 H311 0.95 . ?
C32 C33 1.395(9) . ?
C32 H321 0.95 . ?
C33 N2 1.353(8) . ?
C33 H33 0.95 . ?
C34 C35 1.501(9) . ?
C34 H341 0.99 . ?
C34 H342 0.99 . ?
C35 N3 1.354(7) . ?
C35 C36 1.388(9) . ?
C36 C37 1.388(9) . ?
C36 H36 0.95 . ?
C37 C38 1.373(9) . ?
C37 H37 0.95 . ?
C38 C39 1.384(9) . ?
C38 H38 0.95 . ?
C39 N3 1.350(7) . ?
C39 H39 0.95 . ?
O4 C40 1.343(7) . ?
C40 C41 1.391(9) . ?
C40 C43 1.421(8) . ?
C41 C46 1.392(9) . ?
C41 C42 1.512(8) . ?
C42 N4 1.505(7) . ?
C42 H421 0.99 . ?
C42 H422 0.99 . ?
N4 C67 1.489(7) . ?
N4 C73 1.498(7) . ?
C43 C44 1.383(9) . ?
C43 C51 1.501(9) . ?
C44 C45 1.397(9) . ?
C44 H44 0.95 . ?
C45 C46 1.407(8) . ?
C45 C47 1.535(8) . ?
C46 H46 0.95 . ?
C47 C50 1.519(9) . ?
C47 C49 1.528(10) . ?
C47 C48 1.536(9) . ?
C48 H481 0.98 . ?
C48 H482 0.98 . ?
C48 H483 0.98 . ?
C49 H491 0.98 . ?
C49 H492 0.98 . ?
C49 H493 0.98 . ?
C50 H501 0.98 . ?
C50 H502 0.98 . ?
C50 H503 0.98 . ?
C51 N52 1.520(7) . ?
C51 H511 0.99 . ?
C51 H512 0.99 . ?
N52 C60 1.500(7) . ?
N52 C53 1.512(8) . ?
N52 H52 0.93 . ?
C53 C54 1.516(9) . ?
C53 H531 0.99 . ?
C53 H532 0.99 . ?
C54 N59 1.340(8) . ?
C54 C55 1.369(9) . ?
C55 C56 1.407(10) . ?
C55 H55 0.95 . ?
C56 C57 1.357(9) . ?
C56 H56 0.95 . ?
C57 C58 1.381(9) . ?
C57 H57 0.95 . ?
C58 N59 1.332(8) . ?
C58 H58 0.95 . ?
C60 C61 1.520(9) . ?
C60 H601 0.99 . ?
C60 H602 0.99 . ?
C61 N62 1.332(8) . ?
C61 C66 1.362(9) . ?
N62 C63 1.343(8) . ?
C63 C64 1.393(10) . ?
C63 H63 0.95 . ?
C64 C65 1.371(10) . ?
C64 H64 0.95 . ?
C65 C66 1.375(10) . ?
C65 H65 0.95 . ?
C66 H66 0.95 . ?
C67 C68 1.518(8) . ?
C67 H671 0.99 . ?
C67 H672 0.99 . ?
C68 N5 1.352(8) . ?
C68 C69 1.382(9) . ?
N5 C72 1.348(8) . ?
C69 C70 1.382(9) . ?
C69 H69 0.95 . ?
C70 C71 1.360(10) . ?
C70 H70 0.95 . ?
C71 C72 1.372(9) . ?
C71 H71 0.95 . ?
C72 H72 0.95 . ?
C73 C74 1.495(8) . ?
C73 H731 0.99 . ?
C73 H732 0.99 . ?
C74 N6 1.353(8) . ?
C74 C75 1.379(8) . ?
C75 C76 1.368(9) . ?
C75 H75 0.95 . ?
C76 C77 1.389(9) . ?
C76 H76 0.95 . ?
C77 C78 1.377(8) . ?
C77 H77 0.95 . ?
C78 N6 1.350(8) . ?
C78 H78 0.95 . ?
Cl1 O7 1.429(5) . ?
Cl1 O5 1.433(4) . ?
Cl1 O8 1.440(5) . ?
Cl1 O6 1.444(5) . ?
Cl2 O9 1.426(5) . ?
Cl2 O12 1.430(5) . ?
Cl2 O10 1.439(5) . ?
Cl2 O11 1.443(5) . ?
Cl3 O14' 1.32(4) . ?
Cl3 O13 1.411(5) . ?
Cl3 O15 1.421(5) . ?
Cl3 O16 1.422(5) . ?
Cl3 O14 1.52(2) . ?
O14 O14' 0.63(4) . ?
Cl4 O20' 1.34(6) . ?
Cl4 O18' 1.358(8) . ?
Cl4 O19 1.359(6) . ?
Cl4 O20 1.406(9) . ?
Cl4 O17 1.438(5) . ?
Cl4 O18 1.48(5) . ?
O18' O20' 1.10(3) . ?
O18' O18 1.35(5) . ?
O18 O19 1.72(4) . ?
O20 O20' 1.27(6) . ?
OA OA' 1.11(5) . ?
OA C1A 1.230(12) . ?
OA' C1A 1.37(5) . ?
C1A C2A 1.481(13) . ?
C1A C3A 1.489(14) . ?
C2A H21 0.98 . ?
C2A H22 0.98 . ?
C2A H23 0.98 . ?
C3A H3A1 0.98 . ?
C3A H3A2 0.98 . ?
C3A H3A3 0.98 . ?
OB OB' 1.22(4) . ?
OB C1B 1.245(11) . ?
OB' C1B 1.33(4) . ?
C1B C3B 1.455(12) . ?
C1B C2B 1.481(13) . ?
C2B H41 0.98 . ?
C2B H42 0.98 . ?
C2B H43 0.98 . ?
C3B H3B1 0.98 . ?
C3B H3B2 0.98 . ?
C3B H3B3 0.98 . ?
